data_7248866
loop_
_publ_author_name
'Pisk, Jana'
'Vrdoljak, Vi\<snja'
'Mandari\'c, Mirna'
'Hrenar, Tomica'
'Agustin, Dominique'
'Rub\<ci\'c, Mirta'

_publ_section_title
;
 Impact of POM's coordination mode and Mo-hybrid constituents on the
 binding, stability, and catalytic properties of hybrid (pre)catalysts
;
_journal_issue 27
_journal_name_full 'RSC Advances'
_journal_page_first 19029
_journal_page_last 19040
_journal_paper_doi 10.1039/D4RA03563A
_journal_volume 14
_journal_year 2024
_chemical_formula_moiety 'C28 H25 Mo10 N6 O36, C14 H12 Mo N3 O5, C2 N, C2 H3 N, H2 O'
_chemical_formula_sum 'C46 H42 Mo11 N11 O42'
_chemical_formula_weight 2476.24
_chemical_name_systematic
'[(?2-oxo)[4-methoxy-2-oxidophenyl)methylidene]pyridin-1-ium-4-carbohydrazone-O,O',N)oxomolybdenum(VI)] {bis-[(?2-oxo)((4-methoxy-2-oxidophenyl)methylidene)pyridin-1-ium-4-carbohydrazidato-O,O',N)oxomolybdenum(VI)] dodecakis(?-oxido)-tetradecaoxooctamolybdenum(VI)}'
_space_group_crystal_system triclinic
_space_group_IT_number 2
_space_group_name_Hall '-P 1'
_space_group_name_H-M_alt 'P -1'
_atom_sites_solution_hydrogens mixed
_audit_creation_date 2024-02-26
_audit_creation_method
;
Olex2 1.5
(compiled 2023.08.24 svn.re1ec1418 for OlexSys, GUI svn.r6817)
;
_audit_update_record
;
2024-02-27 deposited with the CCDC.	2024-06-06 downloaded from the CCDC.
;
_cell_angle_alpha 88.5840(10)
_cell_angle_beta 84.1140(10)
_cell_angle_gamma 88.5150(10)
_cell_formula_units_Z 2
_cell_length_a 10.83910(10)
_cell_length_b 17.04750(10)
_cell_length_c 18.70750(10)
_cell_measurement_reflns_used 62611
_cell_measurement_temperature 170.15
_cell_measurement_theta_max 79.1970
_cell_measurement_theta_min 3.4700
_cell_volume 3436.54(4)
_computing_cell_refinement 'CrysAlisPro 1.171.41.92a (Rigaku OD, 2020)'
_computing_data_collection 'CrysAlisPro 1.171.41.92a (Rigaku OD, 2020)'
_computing_data_reduction 'CrysAlisPro 1.171.41.92a (Rigaku OD, 2020)'
_computing_molecular_graphics 'Olex2 1.5 (Dolomanov et al., 2009)'
_computing_publication_material 'Olex2 1.5 (Dolomanov et al., 2009)'
_computing_structure_refinement 'SHELXL 2018/3 (Sheldrick, 2015)'
_computing_structure_solution 'SHELXT 2018/2 (Sheldrick, 2018)'
_diffrn_ambient_temperature 170.15
_diffrn_detector_area_resol_mean 10.0000
_diffrn_measured_fraction_theta_full 0.999
_diffrn_measured_fraction_theta_max 0.981
_diffrn_measurement_device_type 'XtaLAB Synergy, Dualflex, HyPix'
_diffrn_measurement_method '\w scans'
_diffrn_radiation_type CuK\a
_diffrn_radiation_wavelength 1.54184
_diffrn_reflns_av_R_equivalents 0.0499
_diffrn_reflns_av_unetI/netI 0.0242
_diffrn_reflns_Laue_measured_fraction_full 0.999
_diffrn_reflns_Laue_measured_fraction_max 0.981
_diffrn_reflns_limit_h_max 13
_diffrn_reflns_limit_h_min -13
_diffrn_reflns_limit_k_max 21
_diffrn_reflns_limit_k_min -21
_diffrn_reflns_limit_l_max 23
_diffrn_reflns_limit_l_min -23
_diffrn_reflns_number 136522
_diffrn_reflns_point_group_measured_fraction_full 0.999
_diffrn_reflns_point_group_measured_fraction_max 0.981
_diffrn_reflns_theta_full 67.684
_diffrn_reflns_theta_max 80.395
_diffrn_reflns_theta_min 3.478
_diffrn_source 'micro-focus sealed X-ray tube'
_exptl_absorpt_coefficient_mu 16.844
_exptl_absorpt_correction_T_max 1.00000
_exptl_absorpt_correction_T_min 0.39513
_exptl_absorpt_correction_type multi-scan
_exptl_absorpt_process_details
;
CrysAlisPro 1.171.41.92a (Rigaku Oxford Diffraction, 2020)
Empirical absorption correction using spherical harmonics,
implemented in SCALE3 ABSPACK scaling algorithm.
;
_exptl_crystal_colour red
_exptl_crystal_colour_primary red
_exptl_crystal_density_diffrn 2.393
_exptl_crystal_description plate
_exptl_crystal_F_000 2386
_exptl_crystal_size_max 0.123
_exptl_crystal_size_mid 0.083
_exptl_crystal_size_min 0.073
_refine_diff_density_max 1.508
_refine_diff_density_min -1.809
_refine_diff_density_rms 0.168
_refine_ls_extinction_method none
_refine_ls_goodness_of_fit_ref 1.082
_refine_ls_hydrogen_treatment constr
_refine_ls_matrix_type full
_refine_ls_number_parameters 1024
_refine_ls_number_reflns 14751
_refine_ls_number_restraints 58
_refine_ls_restrained_S_all 1.081
_refine_ls_R_factor_all 0.0436
_refine_ls_R_factor_gt 0.0389
_refine_ls_shift/su_max 0.001
_refine_ls_shift/su_mean 0.000
_refine_ls_structure_factor_coef Fsqd
_refine_ls_weighting_details 'w=1/[\s^2^(Fo^2^)+(0.0524P)^2^+16.9348P] where P=(Fo^2^+2Fc^2^)/3'
_refine_ls_weighting_scheme calc
_refine_ls_wR_factor_gt 0.1029
_refine_ls_wR_factor_ref 0.1058
_reflns_Friedel_coverage 0.000
_reflns_number_gt 13529
_reflns_number_total 14751
_reflns_threshold_expression 'I > 2\s(I)'
_cod_data_source_file d4ra03563a2.cif
_cod_data_source_block 2O-CH3CN-H2O
_cod_database_code 7248866
_shelx_shelxl_version_number 2018/3
_shelx_space_group_comment
;
The symmetry employed for this shelxl refinement is uniquely defined
by the following loop, which should always be used as a source of
symmetry information in preference to the above space-group names.
They are only intended as comments.
;
_shelx_estimated_absorpt_t_max 0.373
_shelx_estimated_absorpt_t_min 0.231
_olex2_refinement_description
;
1. Restrained distances
 N10A-C44A
 1.14 with sigma of 0.02
 C44A-N10A
 1.137 with sigma of 0.01
 C44A-C43
 1.456 with sigma of 0.01
 C43-N10A
 2.593 with sigma of 0.02
 C46B-N11B
 1.137 with sigma of 0.01
 N11B-C46B
 1.14 with sigma of 0.02
 C46B-C45B
 1.456 with sigma of 0.01
 C45B-N11B
 2.593 with sigma of 0.02
 N10A-C43
 2.59 with sigma of 0.04
 N11B-C45B
 2.59 with sigma of 0.04
 N10A-C44A \\sim N10B-C44B
 with sigma of 0.02
 N10A-C43 \\sim N10B-C43
 with sigma of 0.04
 C44A-C43 \\sim C44B-C43
 with sigma of 0.02
 N11B-C46B \\sim N11A-C46A
 with sigma of 0.02
 N11B-C45B \\sim N11A-C45A
 with sigma of 0.04
 C46B-C45B \\sim C46A-C45A
 with sigma of 0.02
2. Uiso/Uaniso restraints and constraints
N10A \\sim C44A \\sim C43: within 2A with sigma of 0.04 and sigma for terminal
atoms of 0.08 within 2A
N11B \\sim C46B \\sim C45B: within 2A with sigma of 0.04 and sigma for terminal
atoms of 0.08 within 2A
Uanis(C43) = Uanis(C44B) = Uanis(N10B)
Uanis(C46B) = Uanis(C45B) = Uanis(N11B)
Uanis(C46B) = Uanis(C46A) = Uanis(C45A) = Uanis(N11A)
3. Rigid body (RIGU) restrains
 N10A, C44A, C43
 with sigma for 1-2 distances of 0.004 and sigma for 1-3 distances of 0.004
 N11B, C46B, C45B
 with sigma for 1-2 distances of 0.004 and sigma for 1-3 distances of 0.004
4. Others
 Sof(C14B)=Sof(H14D)=Sof(H14E)=Sof(H14F)=Sof(O5A)=1-FVAR(1)
 Sof(C14A)=Sof(H14A)=Sof(H14B)=Sof(H14C)=Sof(O5B)=FVAR(1)
 Sof(C44B)=Sof(N10B)=1-FVAR(2)
 Sof(N10A)=Sof(C44A)=FVAR(2)
 Sof(C45A)=Sof(H45D)=Sof(H45E)=Sof(H45F)=Sof(C46A)=Sof(N11A)=1-FVAR(3)
 Sof(N11B)=Sof(C46B)=Sof(C45B)=Sof(H45A)=Sof(H45B)=Sof(H45C)=FVAR(3)
5.a Free rotating group:
 O42(H42D,H42E)
5.b Aromatic/amide H refined with riding coordinates:
 N9(H9), N6(H6), N2(H2), N3(H3), C38(H38), C27(H27), C35(H35), C24(H24),
 C26(H26), C34(H34), C39(H39), C21(H21), C13(H13), C33(H33), C11(H11), C10(H10),
  C31(H31), C17(H17), C25(H25), C12(H12), C41(H41), C40(H40), C19(H19), C7(H7),
 C20(H20), C6(H6A), C5(H5), C3(H3A)
5.c Idealised Me refined as rotating group:
 C42(H42A,H42B,H42C), C28(H28A,H28B,H28C), C14A(H14A,H14B,H14C), C14B(H14D,
 H14E,H14F), C45B(H45A,H45B,H45C), C45A(H45D,H45E,H45F)
;
_olex2_submission_special_instructions 'No special instructions were received'
_oxdiff_exptl_absorpt_empirical_details
;
Empirical correction (ABSPACK) includes:
- Absorption correction using spherical harmonics
- Frame scaling
;
_oxdiff_exptl_absorpt_empirical_full_max 3.231
_oxdiff_exptl_absorpt_empirical_full_min 0.597

loop_
_space_group_symop_operation_xyz
'x, y, z'
'-x, -y, -z'

loop_
_atom_site_label
_atom_site_type_symbol
_atom_site_fract_x
_atom_site_fract_y
_atom_site_fract_z
_atom_site_U_iso_or_equiv
_atom_site_adp_type
_atom_site_occupancy
_atom_site_site_symmetry_order
_atom_site_calc_flag
_atom_site_refinement_flags_posn
_atom_site_refinement_flags_adp
_atom_site_refinement_flags_occupancy
_atom_site_disorder_assembly
_atom_site_disorder_group
Mo6 Mo 0.36210(3) 0.49505(2) 0.33295(2) 0.01557(8) Uani 1 1 d . . . . .
Mo9 Mo 0.31422(3) 0.65684(2) 0.21151(2) 0.01617(8) Uani 1 1 d . . . . .
Mo3 Mo 0.39666(3) 0.39527(2) 0.17437(2) 0.01715(8) Uani 1 1 d . . . . .
Mo5 Mo 0.14863(3) 0.50730(2) 0.20086(2) 0.01698(8) Uani 1 1 d . . . . .
Mo7 Mo 0.52996(3) 0.64723(2) 0.33892(2) 0.01770(8) Uani 1 1 d . . . . .
Mo4 Mo 0.56458(3) 0.55025(2) 0.18229(2) 0.01837(8) Uani 1 1 d . . . . .
Mo2 Mo 0.61349(3) 0.21861(2) 0.14669(2) 0.01749(8) Uani 1 1 d . . . . .
Mo8 Mo 0.11368(3) 0.59986(2) 0.36476(2) 0.01813(8) Uani 1 1 d . . . . .
Mo10 Mo 0.28075(4) 0.75700(2) 0.37252(2) 0.01918(9) Uani 1 1 d . . . . .
Mo11 Mo 0.04303(4) 0.93335(2) 0.40023(2) 0.02046(9) Uani 1 1 d . . . . .
Mo1 Mo 0.95452(4) 0.11079(3) 0.11705(2) 0.03202(11) Uani 1 1 d . . . . .
O21 O 0.5258(3) 0.53673(18) 0.30498(17) 0.0181(6) Uani 1 1 d . . . . .
O28 O 0.1822(3) 0.49732(17) 0.32423(17) 0.0174(6) Uani 1 1 d . . . . .
O25 O 0.4928(3) 0.65216(18) 0.21992(17) 0.0191(6) Uani 1 1 d . . . . .
O15 O 0.2223(3) 0.40300(18) 0.20107(17) 0.0196(6) Uani 1 1 d . . . . .
O20 O 0.3523(3) 0.53103(17) 0.20918(16) 0.0163(6) Uani 1 1 d . . . . .
O8 O 0.6719(3) 0.29284(18) 0.21640(17) 0.0203(6) Uani 1 1 d . . . . .
O14 O 0.5536(3) 0.43965(19) 0.18521(18) 0.0215(7) Uani 1 1 d . . . . .
O29 O 0.1498(3) 0.61479(18) 0.23752(17) 0.0187(6) Uani 1 1 d . . . . .
O38 O -0.0085(3) 0.85443(19) 0.33138(17) 0.0225(7) Uani 1 1 d . . . . .
O13 O 0.3901(3) 0.40286(18) 0.29425(17) 0.0183(6) Uani 1 1 d . . . . .
O26 O 0.4543(3) 0.74808(19) 0.34000(18) 0.0211(7) Uani 1 1 d . . . . .
O30 O 0.2827(3) 0.74787(18) 0.25058(17) 0.0209(7) Uani 1 1 d . . . . .
O27 O 0.3216(3) 0.61782(17) 0.33313(16) 0.0162(6) Uani 1 1 d . . . . .
O11 O 0.4314(3) 0.29572(19) 0.17988(18) 0.0219(7) Uani 1 1 d . . . . .
O18 O 0.1530(3) 0.5288(2) 0.11146(19) 0.0254(7) Uani 1 1 d . . . . .
O33 O 0.1249(3) 0.71047(19) 0.36434(19) 0.0231(7) Uani 1 1 d . . . . .
O16 O 0.7169(3) 0.5629(2) 0.1923(2) 0.0266(7) Uani 1 1 d . . . . .
O23 O 0.5217(3) 0.6234(2) 0.42858(19) 0.0240(7) Uani 1 1 d . . . . .
O22 O 0.3658(3) 0.4789(2) 0.42227(18) 0.0240(7) Uani 1 1 d . . . . .
O34 O 0.2917(4) 0.7363(2) 0.46121(19) 0.0280(8) Uani 1 1 d . . . . .
O7 O 0.4942(3) 0.1434(2) 0.12598(18) 0.0262(7) Uani 1 1 d . . . . .
O9 O 0.6210(4) 0.2818(2) 0.07444(19) 0.0298(8) Uani 1 1 d . . . . .
O12 O 0.3962(3) 0.4169(2) 0.08460(19) 0.0253(7) Uani 1 1 d . . . . .
O35 O 0.1234(4) 0.5762(2) 0.4529(2) 0.0303(8) Uani 1 1 d . . . . .
O31 O 0.3121(3) 0.6726(2) 0.12188(18) 0.0239(7) Uani 1 1 d . . . . .
O19 O -0.0015(3) 0.4835(2) 0.22741(18) 0.0238(7) Uani 1 1 d . . . . .
O17 O 0.5510(4) 0.5681(2) 0.09275(19) 0.0273(8) Uani 1 1 d . . . . .
O37 O 0.1621(4) 1.0077(2) 0.42336(18) 0.0276(8) Uani 1 1 d . . . . .
O2 O 0.9721(4) 0.1935(2) 0.19082(19) 0.0320(8) Uani 1 1 d . . . . .
O32 O -0.0388(3) 0.5913(2) 0.3528(2) 0.0273(8) Uani 1 1 d . . . . .
O24 O 0.6827(3) 0.6666(2) 0.31506(19) 0.0249(7) Uani 1 1 d . . . . .
O40 O 0.0407(4) 0.8698(2) 0.47195(19) 0.0288(8) Uani 1 1 d . . . . .
O36 O 0.2443(3) 0.85517(19) 0.36784(18) 0.0243(7) Uani 1 1 d . . . . .
O6 O 0.7448(3) 0.1608(2) 0.13519(18) 0.0254(7) Uani 1 1 d . . . . .
N7 N 0.1153(4) 0.9709(2) 0.28998(19) 0.0178(7) Uani 1 1 d . . . . .
O41 O 0.2894(4) 1.2686(2) 0.4537(2) 0.0368(9) Uani 1 1 d . . . . .
N4 N 0.5602(4) 0.1726(2) 0.2574(2) 0.0182(7) Uani 1 1 d . . . . .
N9 N -0.1046(4) 0.6806(2) 0.2053(2) 0.0270(9) Uani 1 1 d . . . . .
H9 H -0.155097 0.644452 0.224595 0.032 Uiso 1 1 calc R U . . .
N8 N 0.0975(4) 0.9192(2) 0.2348(2) 0.0199(8) Uani 1 1 d . . . . .
O1 O 0.8695(5) 0.0234(2) 0.0852(2) 0.0430(10) Uani 1 1 d . . . . .
N5 N 0.5821(4) 0.2212(2) 0.3134(2) 0.0211(8) Uani 1 1 d . . . . .
N6 N 0.6384(5) 0.4090(3) 0.4445(2) 0.0305(10) Uani 1 1 d . . . . .
H6 H 0.603520 0.410416 0.489074 0.037 Uiso 1 1 calc R U . . .
O4 O 0.9577(4) 0.1733(3) 0.0452(2) 0.0433(10) Uani 1 1 d . . . . .
O39 O -0.0894(4) 0.9874(2) 0.4106(2) 0.0345(9) Uani 1 1 d . . . . .
O10 O 0.3456(5) -0.1155(3) 0.0979(3) 0.0484(11) Uani 1 1 d . . . . .
N2 N 0.8784(4) 0.1155(3) 0.2815(2) 0.0269(9) Uani 1 1 d . . . . .
H2 H 0.850104 0.105184 0.326450 0.032 Uiso 1 1 calc R U . . .
N3 N 1.0455(5) 0.3566(3) 0.3408(2) 0.0321(10) Uani 1 1 d . . . . .
H3 H 1.084763 0.399460 0.326037 0.039 Uiso 1 1 calc R U . . .
C36 C 0.0331(4) 0.8612(3) 0.2630(2) 0.0192(9) Uani 1 1 d . . . . .
O42 O 0.6499(5) 0.4328(3) 0.0007(3) 0.0480(11) Uani 1 1 d G . . . .
H42D H 0.658076 0.460979 -0.038869 0.072 Uiso 1 1 d G U . . .
H42E H 0.623079 0.466042 0.033681 0.072 Uiso 1 1 d G U . . .
C38 C -0.0747(4) 0.7381(3) 0.2465(3) 0.0239(10) Uani 1 1 d . . . . .
H38 H -0.105068 0.738556 0.296022 0.029 Uiso 1 1 calc R U . . .
N1 N 0.8687(4) 0.0664(3) 0.2238(2) 0.0284(9) Uani 1 1 d . . . . .
C29 C 0.2037(4) 1.0924(3) 0.3194(3) 0.0204(9) Uani 1 1 d . . . . .
C22 C 0.6378(4) 0.2830(3) 0.2860(2) 0.0193(9) Uani 1 1 d . . . . .
C27 C 0.7443(5) 0.4066(3) 0.3057(3) 0.0242(10) Uani 1 1 d . . . . .
H27 H 0.780182 0.406154 0.257246 0.029 Uiso 1 1 calc R U . . .
C23 C 0.6664(4) 0.3468(3) 0.3326(2) 0.0195(9) Uani 1 1 d . . . . .
C35 C 0.1729(4) 1.0343(3) 0.2704(2) 0.0186(9) Uani 1 1 d . . . . .
H35 H 0.196351 1.043033 0.220534 0.022 Uiso 1 1 calc R U . . .
C8 C 0.9355(5) 0.1785(3) 0.2588(3) 0.0252(10) Uani 1 1 d . . . . .
C37 C 0.0009(4) 0.7976(3) 0.2171(2) 0.0206(9) Uani 1 1 d . . . . .
C24 C 0.6132(5) 0.3497(3) 0.4037(3) 0.0253(10) Uani 1 1 d . . . . .
H24 H 0.559236 0.309669 0.422895 0.030 Uiso 1 1 calc R U . . .
O3 O 1.0996(5) 0.0718(3) 0.1153(2) 0.0550(14) Uani 1 1 d . . . . .
C26 C 0.7690(5) 0.4665(3) 0.3502(3) 0.0271(11) Uani 1 1 d . . . . .
H26 H 0.822926 0.507246 0.332648 0.033 Uiso 1 1 calc R U . . .
C32 C 0.2639(5) 1.2076(3) 0.4130(3) 0.0261(10) Uani 1 1 d . . . . .
C34 C 0.2482(4) 1.1652(3) 0.2931(3) 0.0222(9) Uani 1 1 d . . . . .
H34 H 0.258365 1.175196 0.242635 0.027 Uiso 1 1 calc R U . . .
C39 C -0.0619(5) 0.6750(3) 0.1364(3) 0.0311(11) Uani 1 1 d . . . . .
H39 H -0.084213 0.632123 0.109324 0.037 Uiso 1 1 calc R U . . .
C21 C 0.5170(4) 0.1047(3) 0.2757(3) 0.0220(9) Uani 1 1 d . . . . .
H21 H 0.507765 0.090218 0.325259 0.026 Uiso 1 1 calc R U . . .
C13 C 0.9283(5) 0.2238(3) 0.3860(3) 0.0289(11) Uani 1 1 d . . . . .
H13 H 0.888774 0.176680 0.402639 0.035 Uiso 1 1 calc R U . . .
C33 C 0.2777(5) 1.2227(3) 0.3387(3) 0.0256(10) Uani 1 1 d . . . . .
H33 H 0.306889 1.271878 0.319965 0.031 Uiso 1 1 calc R U . . .
C11 C 1.0149(5) 0.3459(3) 0.4109(3) 0.0324(12) Uani 1 1 d . . . . .
H11 H 1.034280 0.384069 0.443942 0.039 Uiso 1 1 calc R U . . .
C30 C 0.1955(4) 1.0777(3) 0.3937(3) 0.0210(9) Uani 1 1 d . . . . .
C10 C 1.0196(5) 0.3051(3) 0.2911(3) 0.0306(11) Uani 1 1 d . . . . .
H10 H 1.043089 0.315915 0.241608 0.037 Uiso 1 1 calc R U . . .
C15 C 0.4820(5) 0.0497(3) 0.2254(3) 0.0232(10) Uani 1 1 d . . . . .
C31 C 0.2266(5) 1.1346(3) 0.4408(3) 0.0269(10) Uani 1 1 d . . . . .
H31 H 0.222287 1.123577 0.491008 0.032 Uiso 1 1 calc R U . . .
C9 C 0.9592(5) 0.2369(3) 0.3122(3) 0.0260(10) Uani 1 1 d . . . . .
C17 C 0.4214(5) 0.0173(3) 0.1084(3) 0.0323(12) Uani 1 1 d . . . . .
H17 H 0.409180 0.031975 0.060306 0.039 Uiso 1 1 calc R U . . .
C25 C 0.7149(6) 0.4669(3) 0.4204(3) 0.0329(12) Uani 1 1 d . . . . .
H25 H 0.731673 0.507695 0.451450 0.040 Uiso 1 1 calc R U . . .
C12 C 0.9549(6) 0.2788(4) 0.4348(3) 0.0370(13) Uani 1 1 d . . . . .
H12 H 0.931706 0.270293 0.484654 0.044 Uiso 1 1 calc R U . . .
C16 C 0.4683(4) 0.0701(3) 0.1532(3) 0.0232(10) Uani 1 1 d . . . . .
C41 C 0.0458(5) 0.7938(3) 0.1449(3) 0.0296(11) Uani 1 1 d . . . . .
H41 H 0.097594 0.833753 0.123189 0.035 Uiso 1 1 calc R U . . .
C40 C 0.0143(6) 0.7314(3) 0.1047(3) 0.0356(13) Uani 1 1 d . . . . .
H40 H 0.045434 0.727808 0.055547 0.043 Uiso 1 1 calc R U . . .
C18 C 0.3920(5) -0.0587(3) 0.1355(4) 0.0356(13) Uani 1 1 d . . . . .
C19 C 0.4069(6) -0.0798(3) 0.2062(4) 0.0362(13) Uani 1 1 d . . . . .
H19 H 0.387288 -0.131199 0.223814 0.043 Uiso 1 1 calc R U . . .
C7 C 0.8083(5) 0.0027(3) 0.2395(3) 0.0309(11) Uani 1 1 d . . . . .
H7 H 0.780128 -0.008079 0.288402 0.037 Uiso 1 1 calc R U . . .
C20 C 0.4498(5) -0.0264(3) 0.2503(3) 0.0300(11) Uani 1 1 d . . . . .
H20 H 0.458143 -0.040913 0.298994 0.036 Uiso 1 1 calc R U . . .
C1 C 0.7820(5) -0.0516(3) 0.1875(3) 0.0338(12) Uani 1 1 d . . . . .
C2 C 0.8113(6) -0.0412(4) 0.1136(3) 0.0372(13) Uani 1 1 d . . . . .
C6 C 0.7167(5) -0.1205(4) 0.2104(4) 0.0408(14) Uani 1 1 d . . . . .
H6A H 0.695834 -0.130057 0.260396 0.049 Uiso 1 1 calc R U . . .
C42 C 0.2603(7) 1.2596(4) 0.5301(3) 0.0451(16) Uani 1 1 d . . . . .
H42A H 0.174411 1.242883 0.540541 0.068 Uiso 1 1 calc R U . . .
H42B H 0.270316 1.309836 0.552931 0.068 Uiso 1 1 calc R U . . .
H42C H 0.316427 1.219967 0.548837 0.068 Uiso 1 1 calc R U . . .
C5 C 0.6830(6) -0.1737(5) 0.1621(5) 0.0552(19) Uani 1 1 d . . . . .
H5 H 0.638361 -0.219009 0.178649 0.066 Uiso 1 1 calc R U . . .
C3 C 0.7797(6) -0.0948(5) 0.0646(4) 0.0515(18) Uani 1 1 d . . . . .
H3A H 0.802156 -0.086600 0.014641 0.062 Uiso 1 1 calc R U . . .
C28 C 0.3072(9) -0.0945(5) 0.0309(4) 0.060(2) Uani 1 1 d . . . . .
H28A H 0.376916 -0.072304 0.000144 0.089 Uiso 1 1 calc R U . . .
H28B H 0.239346 -0.055384 0.037113 0.089 Uiso 1 1 calc R U . . .
H28C H 0.278427 -0.141098 0.008506 0.089 Uiso 1 1 calc R U . . .
C4 C 0.7144(7) -0.1609(5) 0.0896(5) 0.062(2) Uani 1 1 d . . . . .
C14A C 0.698(3) -0.2292(14) -0.0154(13) 0.061(8) Uani 0.334(17) 1 d . . P A 1
H14A H 0.661755 -0.274206 -0.036570 0.091 Uiso 0.334(17) 1 calc R U P A 1
H14B H 0.786620 -0.227417 -0.031703 0.091 Uiso 0.334(17) 1 calc R U P A 1
H14C H 0.656460 -0.180693 -0.030382 0.091 Uiso 0.334(17) 1 calc R U P A 1
O5B O 0.6808(14) -0.2375(8) 0.0646(8) 0.039(5) Uani 0.334(17) 1 d . . P A 1
C14B C 0.6017(14) -0.2613(8) 0.0500(7) 0.069(4) Uani 0.666(17) 1 d . . P A 2
H14D H 0.579464 -0.286397 0.006707 0.104 Uiso 0.666(17) 1 calc R U P A 2
H14E H 0.526470 -0.240862 0.077561 0.104 Uiso 0.666(17) 1 calc R U P A 2
H14F H 0.643347 -0.299898 0.079586 0.104 Uiso 0.666(17) 1 calc R U P A 2
O5A O 0.6829(8) -0.1985(6) 0.0300(5) 0.053(3) Uani 0.666(17) 1 d . . P A 2
N10A N 0.6043(9) -0.0384(5) 0.4110(5) 0.061(3) Uani 0.694(9) 1 d D U P B 1
C44A C 0.6278(10) 0.0185(5) 0.4372(5) 0.046(2) Uani 0.694(9) 1 d D U P B 1
C43 C 0.6521(8) 0.0927(4) 0.4714(4) 0.0558(17) Uani 1 1 d D U . . .
C44B C 0.5501(19) 0.0857(15) 0.5305(11) 0.0558(17) Uani 0.306(9) 1 d D . P B 2
N10B N 0.4692(18) 0.0744(13) 0.5749(10) 0.0558(17) Uani 0.306(9) 1 d D . P B 2
N11B N 1.1145(13) -0.3908(12) -0.0697(9) 0.102(3) Uani 0.597(10) 1 d D U P C 1
C46B C 1.0115(14) -0.3731(14) -0.0617(11) 0.102(3) Uani 0.597(10) 1 d D U P C 1
C45B C 0.8902(14) -0.3348(12) -0.0598(10) 0.102(3) Uani 0.597(10) 1 d D U P C 1
H45A H 0.871518 -0.321952 -0.108961 0.153 Uiso 0.597(10) 1 calc R U P C 1
H45B H 0.889838 -0.286430 -0.032470 0.153 Uiso 0.597(10) 1 calc R U P C 1
H45C H 0.827248 -0.369966 -0.036684 0.153 Uiso 0.597(10) 1 calc R U P C 1
C45A C 1.043(3) -0.3692(19) -0.0928(16) 0.102(3) Uani 0.403(10) 1 d D . P C 2
H45D H 1.039665 -0.363672 -0.144917 0.153 Uiso 0.403(10) 1 calc R U P C 2
H45E H 1.088560 -0.325711 -0.075999 0.153 Uiso 0.403(10) 1 calc R U P C 2
H45F H 0.957875 -0.368302 -0.068758 0.153 Uiso 0.403(10) 1 calc R U P C 2
C46A C 1.105(3) -0.4437(19) -0.0762(16) 0.102(3) Uani 0.403(10) 1 d D . P C 2
N11A N 1.130(2) -0.5031(16) -0.0562(12) 0.102(3) Uani 0.403(10) 1 d D . P C 2

loop_
_atom_site_aniso_label
_atom_site_aniso_U_11
_atom_site_aniso_U_22
_atom_site_aniso_U_33
_atom_site_aniso_U_23
_atom_site_aniso_U_13
_atom_site_aniso_U_12
Mo6 0.01728(17) 0.01203(16) 0.01746(16) 0.00040(12) -0.00214(13) -0.00047(13)
Mo9 0.01833(18) 0.01177(16) 0.01820(16) 0.00113(12) -0.00108(13) -0.00097(13)
Mo3 0.01831(18) 0.01378(17) 0.01921(17) -0.00133(13) -0.00119(13) 0.00067(13)
Mo5 0.01651(17) 0.01465(17) 0.01985(17) -0.00067(13) -0.00212(13) -0.00065(13)
Mo7 0.01639(17) 0.01625(17) 0.02071(17) -0.00188(13) -0.00231(13) -0.00213(13)
Mo4 0.01841(18) 0.01508(17) 0.02110(17) -0.00149(13) 0.00101(13) -0.00162(13)
Mo2 0.02081(18) 0.01498(17) 0.01668(16) -0.00135(12) -0.00225(13) 0.00195(13)
Mo8 0.01923(18) 0.01308(16) 0.02141(17) -0.00135(13) 0.00146(13) -0.00033(13)
Mo10 0.02163(19) 0.01370(17) 0.02197(18) -0.00040(13) -0.00136(14) 0.00092(14)
Mo11 0.0273(2) 0.01546(17) 0.01800(17) 0.00100(13) 0.00030(14) -0.00023(14)
Mo1 0.0339(2) 0.0402(2) 0.02059(19) 0.00325(17) -0.00037(16) 0.01281(19)
O21 0.0163(15) 0.0143(14) 0.0238(15) -0.0023(12) -0.0021(12) 0.0000(12)
O28 0.0161(15) 0.0121(14) 0.0237(15) 0.0003(12) -0.0005(12) -0.0010(12)
O25 0.0210(16) 0.0144(15) 0.0218(15) -0.0001(12) -0.0015(12) -0.0029(12)
O15 0.0223(16) 0.0148(15) 0.0218(15) -0.0012(12) -0.0030(13) -0.0016(13)
O20 0.0152(15) 0.0125(14) 0.0211(15) 0.0002(11) -0.0011(12) 0.0006(12)
O8 0.0245(17) 0.0166(15) 0.0204(15) -0.0028(12) -0.0047(13) -0.0029(13)
O14 0.0212(17) 0.0151(15) 0.0284(17) -0.0023(13) -0.0030(13) 0.0013(13)
O29 0.0180(16) 0.0151(15) 0.0233(15) 0.0002(12) -0.0031(12) 0.0003(12)
O38 0.0236(17) 0.0220(16) 0.0222(16) -0.0018(13) -0.0018(13) -0.0041(13)
O13 0.0186(16) 0.0138(14) 0.0221(15) 0.0008(12) -0.0016(12) 0.0006(12)
O26 0.0215(17) 0.0165(15) 0.0250(16) -0.0015(12) -0.0007(13) -0.0017(13)
O30 0.0235(17) 0.0144(15) 0.0243(16) 0.0029(12) -0.0017(13) 0.0001(13)
O27 0.0161(15) 0.0130(14) 0.0195(14) 0.0008(11) -0.0019(11) 0.0008(12)
O11 0.0237(17) 0.0178(15) 0.0240(16) -0.0016(13) -0.0024(13) 0.0043(13)
O18 0.0237(18) 0.0262(18) 0.0262(17) -0.0002(14) -0.0027(14) -0.0012(14)
O33 0.0229(17) 0.0137(15) 0.0319(18) -0.0017(13) 0.0008(14) 0.0016(13)
O16 0.0212(17) 0.0215(17) 0.0366(19) -0.0051(14) 0.0012(14) -0.0014(14)
O23 0.0224(17) 0.0217(17) 0.0281(17) -0.0027(13) -0.0028(14) 0.0001(14)
O22 0.0254(18) 0.0197(16) 0.0270(17) -0.0019(13) -0.0028(14) 0.0002(14)
O34 0.032(2) 0.0226(17) 0.0285(18) 0.0000(14) 0.0002(15) 0.0020(15)
O7 0.033(2) 0.0238(17) 0.0226(16) -0.0051(13) -0.0061(14) -0.0016(15)
O9 0.039(2) 0.0255(18) 0.0240(17) 0.0007(14) -0.0002(15) 0.0063(16)
O12 0.0267(18) 0.0217(17) 0.0271(17) -0.0018(14) -0.0007(14) -0.0017(14)
O35 0.039(2) 0.0219(17) 0.0286(18) 0.0001(14) 0.0029(16) 0.0002(16)
O31 0.0263(18) 0.0204(16) 0.0248(16) -0.0007(13) -0.0017(14) -0.0017(14)
O19 0.0228(17) 0.0206(16) 0.0285(17) -0.0013(13) -0.0037(14) -0.0036(14)
O17 0.034(2) 0.0185(16) 0.0286(18) -0.0023(14) 0.0013(15) -0.0011(15)
O37 0.045(2) 0.0166(16) 0.0220(16) 0.0017(13) -0.0053(15) -0.0065(15)
O2 0.034(2) 0.039(2) 0.0217(17) 0.0043(15) 0.0014(15) -0.0025(17)
O32 0.0221(18) 0.0194(17) 0.039(2) -0.0038(14) 0.0056(15) 0.0009(14)
O24 0.0207(17) 0.0250(17) 0.0291(17) -0.0056(14) -0.0008(14) -0.0040(14)
O40 0.037(2) 0.0242(18) 0.0247(17) 0.0040(14) 0.0012(15) -0.0043(15)
O36 0.0284(18) 0.0159(15) 0.0287(17) -0.0028(13) -0.0029(14) 0.0014(14)
O6 0.0253(18) 0.0239(17) 0.0267(17) -0.0019(14) -0.0024(14) 0.0077(14)
N7 0.0207(19) 0.0164(18) 0.0164(17) -0.0013(14) -0.0036(14) 0.0022(15)
O41 0.045(2) 0.0258(19) 0.040(2) -0.0118(16) -0.0041(18) -0.0136(17)
N4 0.0222(19) 0.0151(17) 0.0173(17) -0.0031(14) -0.0023(14) 0.0001(15)
N9 0.025(2) 0.022(2) 0.036(2) 0.0003(17) -0.0078(18) -0.0085(17)
N8 0.024(2) 0.0163(18) 0.0192(18) -0.0020(14) -0.0028(15) -0.0008(15)
O1 0.064(3) 0.034(2) 0.030(2) -0.0058(17) -0.0041(19) 0.017(2)
N5 0.026(2) 0.0203(19) 0.0183(18) -0.0030(15) -0.0059(15) -0.0002(16)
N6 0.040(3) 0.029(2) 0.023(2) -0.0046(17) -0.0079(18) 0.005(2)
O4 0.041(2) 0.059(3) 0.028(2) 0.0097(19) -0.0006(17) 0.005(2)
O39 0.038(2) 0.034(2) 0.0289(19) -0.0023(16) 0.0038(16) 0.0146(17)
O10 0.051(3) 0.040(2) 0.056(3) -0.017(2) -0.005(2) -0.012(2)
N2 0.033(2) 0.028(2) 0.0193(19) 0.0045(16) -0.0007(17) 0.0075(18)
N3 0.041(3) 0.020(2) 0.035(2) 0.0029(18) -0.004(2) 0.0042(19)
C36 0.019(2) 0.015(2) 0.024(2) -0.0021(17) -0.0028(17) 0.0026(17)
O42 0.059(3) 0.041(2) 0.041(2) 0.001(2) 0.008(2) 0.002(2)
C38 0.017(2) 0.025(2) 0.030(2) 0.0016(19) -0.0058(19) -0.0052(19)
N1 0.033(2) 0.026(2) 0.026(2) 0.0027(17) -0.0026(18) 0.0092(19)
C29 0.020(2) 0.017(2) 0.024(2) -0.0031(17) -0.0007(18) 0.0032(18)
C22 0.019(2) 0.019(2) 0.020(2) -0.0026(17) -0.0036(17) 0.0043(18)
C27 0.023(2) 0.021(2) 0.029(2) -0.0026(19) -0.0075(19) -0.0006(19)
C23 0.019(2) 0.018(2) 0.022(2) -0.0031(17) -0.0054(17) 0.0070(18)
C35 0.020(2) 0.015(2) 0.020(2) 0.0021(16) -0.0020(17) 0.0013(17)
C8 0.023(2) 0.026(2) 0.025(2) 0.0039(19) -0.0004(19) 0.006(2)
C37 0.020(2) 0.019(2) 0.023(2) -0.0002(17) -0.0060(18) 0.0018(18)
C24 0.030(3) 0.024(2) 0.024(2) 0.0000(19) -0.009(2) 0.000(2)
O3 0.047(3) 0.087(4) 0.029(2) -0.004(2) -0.0037(19) 0.035(3)
C26 0.028(3) 0.015(2) 0.041(3) -0.004(2) -0.015(2) -0.0007(19)
C32 0.025(3) 0.018(2) 0.035(3) -0.003(2) -0.004(2) -0.0053(19)
C34 0.021(2) 0.018(2) 0.027(2) 0.0031(18) 0.0000(18) 0.0015(18)
C39 0.031(3) 0.027(3) 0.037(3) -0.007(2) -0.011(2) -0.003(2)
C21 0.020(2) 0.019(2) 0.027(2) -0.0002(18) -0.0037(18) -0.0013(18)
C13 0.025(3) 0.032(3) 0.028(2) 0.009(2) 0.004(2) -0.002(2)
C33 0.022(2) 0.018(2) 0.035(3) 0.0009(19) 0.000(2) -0.0030(19)
C11 0.032(3) 0.031(3) 0.034(3) -0.005(2) -0.004(2) 0.006(2)
C30 0.021(2) 0.016(2) 0.025(2) 0.0002(17) 0.0005(18) -0.0010(18)
C10 0.037(3) 0.029(3) 0.024(2) 0.002(2) 0.002(2) 0.004(2)
C15 0.019(2) 0.018(2) 0.033(3) -0.0040(19) -0.0045(19) 0.0002(18)
C31 0.030(3) 0.023(2) 0.028(2) -0.0046(19) -0.003(2) -0.001(2)
C9 0.022(2) 0.029(3) 0.026(2) 0.002(2) -0.0018(19) 0.007(2)
C17 0.027(3) 0.033(3) 0.037(3) -0.013(2) -0.002(2) -0.001(2)
C25 0.043(3) 0.023(3) 0.036(3) -0.010(2) -0.021(2) 0.004(2)
C12 0.034(3) 0.053(4) 0.023(2) 0.002(2) -0.002(2) 0.003(3)
C16 0.016(2) 0.019(2) 0.034(3) -0.0093(19) 0.0011(19) -0.0026(18)
C41 0.035(3) 0.024(2) 0.029(3) -0.002(2) 0.003(2) -0.004(2)
C40 0.048(4) 0.035(3) 0.024(2) -0.006(2) -0.003(2) -0.009(3)
C18 0.021(3) 0.023(3) 0.062(4) -0.022(3) 0.002(2) 0.001(2)
C19 0.034(3) 0.017(2) 0.059(4) -0.001(2) -0.011(3) -0.003(2)
C7 0.029(3) 0.028(3) 0.036(3) 0.005(2) -0.008(2) 0.006(2)
C20 0.023(3) 0.023(2) 0.044(3) -0.002(2) -0.002(2) 0.001(2)
C1 0.029(3) 0.030(3) 0.043(3) -0.003(2) -0.007(2) 0.010(2)
C2 0.038(3) 0.033(3) 0.043(3) -0.013(2) -0.015(3) 0.015(3)
C6 0.025(3) 0.037(3) 0.062(4) -0.007(3) -0.008(3) 0.007(2)
C42 0.060(4) 0.040(3) 0.036(3) -0.015(3) -0.007(3) -0.012(3)
C5 0.027(3) 0.050(4) 0.089(6) -0.021(4) -0.007(3) -0.004(3)
C3 0.038(4) 0.061(4) 0.058(4) -0.023(4) -0.015(3) 0.012(3)
C28 0.089(6) 0.056(4) 0.032(3) -0.007(3) 0.009(3) -0.032(4)
C4 0.032(4) 0.074(5) 0.082(6) -0.041(5) -0.012(4) 0.004(4)
C14A 0.090(19) 0.046(13) 0.052(14) -0.008(11) -0.028(13) -0.024(12)
O5B 0.054(9) 0.023(7) 0.042(8) -0.001(6) -0.015(6) -0.007(6)
C14B 0.080(10) 0.061(8) 0.072(8) 0.003(6) -0.022(7) -0.043(7)
O5A 0.064(5) 0.042(5) 0.055(6) -0.005(4) -0.010(4) -0.020(4)
N10A 0.058(6) 0.073(6) 0.052(5) -0.003(4) -0.006(4) -0.008(5)
C44A 0.051(6) 0.056(5) 0.033(4) 0.008(4) -0.017(4) -0.004(4)
C43 0.061(4) 0.054(4) 0.056(4) 0.003(3) -0.023(3) -0.010(3)
C44B 0.061(4) 0.054(4) 0.056(4) 0.003(3) -0.023(3) -0.010(3)
N10B 0.061(4) 0.054(4) 0.056(4) 0.003(3) -0.023(3) -0.010(3)
N11B 0.086(6) 0.146(9) 0.083(6) -0.050(6) -0.027(5) -0.025(7)
C46B 0.086(6) 0.146(9) 0.083(6) -0.050(6) -0.027(5) -0.025(7)
C45B 0.086(6) 0.146(9) 0.083(6) -0.050(6) -0.027(5) -0.025(7)
C45A 0.086(6) 0.146(9) 0.083(6) -0.050(6) -0.027(5) -0.025(7)
C46A 0.086(6) 0.146(9) 0.083(6) -0.050(6) -0.027(5) -0.025(7)
N11A 0.086(6) 0.146(9) 0.083(6) -0.050(6) -0.027(5) -0.025(7)

loop_
_atom_type_symbol
_atom_type_description
_atom_type_scat_dispersion_real
_atom_type_scat_dispersion_imag
_atom_type_scat_source
C C 0.0181 0.0091 'International Tables Vol C Tables 4.2.6.8 and 6.1.1.4'
H H 0.0000 0.0000 'International Tables Vol C Tables 4.2.6.8 and 6.1.1.4'
Mo Mo -0.0483 2.7339 'International Tables Vol C Tables 4.2.6.8 and 6.1.1.4'
N N 0.0311 0.0180 'International Tables Vol C Tables 4.2.6.8 and 6.1.1.4'
O O 0.0492 0.0322 'International Tables Vol C Tables 4.2.6.8 and 6.1.1.4'

loop_
_geom_angle_atom_site_label_1
_geom_angle_atom_site_label_2
_geom_angle_atom_site_label_3
_geom_angle
_geom_angle_site_symmetry_1
_geom_angle_site_symmetry_3
_geom_angle_publ_flag
Mo8 Mo6 Mo7 90.948(12) . . ?
O21 Mo6 Mo7 36.10(9) . . ?
O21 Mo6 Mo8 124.68(9) . . ?
O21 Mo6 O28 149.61(13) . . ?
O21 Mo6 O20 77.34(12) . . ?
O21 Mo6 O27 78.98(12) . . ?
O28 Mo6 Mo7 125.19(9) . . ?
O28 Mo6 Mo8 37.00(9) . . ?
O28 Mo6 O20 77.30(12) . . ?
O28 Mo6 O27 78.60(12) . . ?
O20 Mo6 Mo7 85.67(7) . . ?
O20 Mo6 Mo8 86.29(7) . . ?
O13 Mo6 Mo7 132.93(10) . . ?
O13 Mo6 Mo8 132.14(11) . . ?
O13 Mo6 O21 96.84(14) . . ?
O13 Mo6 O28 95.14(14) . . ?
O13 Mo6 O20 80.34(12) . . ?
O13 Mo6 O27 155.59(13) . . ?
O27 Mo6 Mo7 46.62(8) . . ?
O27 Mo6 Mo8 45.70(8) . . ?
O27 Mo6 O20 75.27(11) . . ?
O22 Mo6 Mo7 90.49(12) . . ?
O22 Mo6 Mo8 89.72(12) . . ?
O22 Mo6 O21 101.85(15) . . ?
O22 Mo6 O28 101.75(15) . . ?
O22 Mo6 O20 174.41(14) . . ?
O22 Mo6 O13 105.24(16) . . ?
O22 Mo6 O27 99.14(14) . . ?
O25 Mo9 Mo5 124.29(9) . . ?
O25 Mo9 O20 78.56(12) . . ?
O25 Mo9 O27 77.80(12) . . ?
O20 Mo9 Mo5 45.74(8) . . ?
O20 Mo9 O27 75.06(11) . . ?
O29 Mo9 Mo5 36.15(9) . . ?
O29 Mo9 O25 149.42(13) . . ?
O29 Mo9 O20 78.07(12) . . ?
O29 Mo9 O27 77.32(12) . . ?
O30 Mo9 Mo5 132.19(11) . . ?
O30 Mo9 O25 97.55(15) . . ?
O30 Mo9 O20 156.47(13) . . ?
O30 Mo9 O29 96.05(15) . . ?
O30 Mo9 O27 81.43(13) . . ?
O27 Mo9 Mo5 85.69(7) . . ?
O31 Mo9 Mo5 89.02(11) . . ?
O31 Mo9 O25 101.23(15) . . ?
O31 Mo9 O20 97.68(14) . . ?
O31 Mo9 O29 101.20(15) . . ?
O31 Mo9 O30 105.83(16) . . ?
O31 Mo9 O27 172.73(14) . . ?
O15 Mo3 O20 73.74(12) . . ?
O15 Mo3 O14 145.07(14) . . ?
O15 Mo3 O13 78.74(13) . . ?
O14 Mo3 O20 74.02(12) . . ?
O14 Mo3 O13 78.31(13) . . ?
O13 Mo3 O20 70.78(11) . . ?
O11 Mo3 O15 104.40(15) . . ?
O11 Mo3 O20 161.03(13) . . ?
O11 Mo3 O14 101.69(15) . . ?
O11 Mo3 O13 90.28(13) . . ?
O12 Mo3 O15 98.37(15) . . ?
O12 Mo3 O20 93.43(14) . . ?
O12 Mo3 O14 96.60(16) . . ?
O12 Mo3 O13 164.17(14) . . ?
O12 Mo3 O11 105.48(16) . . ?
O28 Mo5 Mo9 80.29(7) . . ?
O15 Mo5 Mo9 120.58(10) . . ?
O15 Mo5 O28 81.60(12) . . ?
O15 Mo5 O20 77.41(12) . . ?
O15 Mo5 O29 146.66(13) . . ?
O20 Mo5 Mo9 43.17(7) . . ?
O20 Mo5 O28 72.35(11) . . ?
O29 Mo5 Mo9 35.63(9) . . ?
O29 Mo5 O28 72.32(12) . . ?
O29 Mo5 O20 75.16(12) . . ?
O18 Mo5 Mo9 86.86(12) . . ?
O18 Mo5 O28 166.59(14) . . ?
O18 Mo5 O15 101.93(15) . . ?
O18 Mo5 O20 95.61(14) . . ?
O18 Mo5 O29 99.28(15) . . ?
O18 Mo5 O19 105.38(17) . . ?
O19 Mo5 Mo9 135.84(11) . . ?
O19 Mo5 O28 86.68(14) . . ?
O19 Mo5 O15 98.59(15) . . ?
O19 Mo5 O20 158.99(14) . . ?
O19 Mo5 O29 100.22(15) . . ?
O21 Mo7 Mo6 34.85(9) . . ?
O21 Mo7 O25 71.93(12) . . ?
O21 Mo7 O27 72.83(12) . . ?
O25 Mo7 Mo6 79.50(8) . . ?
O25 Mo7 O27 72.08(11) . . ?
O26 Mo7 Mo6 119.59(10) . . ?
O26 Mo7 O21 146.44(14) . . ?
O26 Mo7 O25 83.35(13) . . ?
O26 Mo7 O27 78.24(13) . . ?
O27 Mo7 Mo6 41.36(7) . . ?
O23 Mo7 Mo6 83.35(11) . . ?
O23 Mo7 O21 96.08(15) . . ?
O23 Mo7 O25 162.35(14) . . ?
O23 Mo7 O26 101.78(15) . . ?
O23 Mo7 O27 92.26(14) . . ?
O24 Mo7 Mo6 134.51(12) . . ?
O24 Mo7 O21 99.81(15) . . ?
O24 Mo7 O25 90.35(14) . . ?
O24 Mo7 O26 102.75(16) . . ?
O24 Mo7 O27 162.26(14) . . ?
O24 Mo7 O23 104.72(17) . . ?
O21 Mo4 O20 72.31(11) . . ?
O25 Mo4 O21 72.14(12) . . ?
O25 Mo4 O20 73.97(12) . . ?
O14 Mo4 O21 83.47(13) . . ?
O14 Mo4 O25 146.54(14) . . ?
O14 Mo4 O20 77.04(13) . . ?
O16 Mo4 O21 89.06(15) . . ?
O16 Mo4 O25 100.03(15) . . ?
O16 Mo4 O20 161.35(15) . . ?
O16 Mo4 O14 102.15(16) . . ?
O16 Mo4 O17 105.35(18) . . ?
O17 Mo4 O21 164.10(15) . . ?
O17 Mo4 O25 98.23(15) . . ?
O17 Mo4 O20 93.07(15) . . ?
O17 Mo4 O14 99.66(15) . . ?
O8 Mo2 O11 77.63(13) . . ?
O8 Mo2 N4 71.51(13) . . ?
O7 Mo2 O8 148.29(14) . . ?
O7 Mo2 O11 82.31(14) . . ?
O7 Mo2 N4 80.76(14) . . ?
O9 Mo2 O8 96.96(16) . . ?
O9 Mo2 O11 81.29(15) . . ?
O9 Mo2 O7 104.04(17) . . ?
O9 Mo2 O6 105.71(17) . . ?
O9 Mo2 N4 158.84(16) . . ?
O6 Mo2 O8 97.71(15) . . ?
O6 Mo2 O11 172.14(14) . . ?
O6 Mo2 O7 99.11(16) . . ?
O6 Mo2 N4 93.62(15) . . ?
N4 Mo2 O11 78.94(13) . . ?
O28 Mo8 Mo6 36.07(9) . . ?
O28 Mo8 O29 71.49(12) . . ?
O28 Mo8 O27 73.82(12) . . ?
O29 Mo8 Mo6 79.15(8) . . ?
O27 Mo8 Mo6 41.53(7) . . ?
O27 Mo8 O29 70.88(11) . . ?
O33 Mo8 Mo6 119.09(11) . . ?
O33 Mo8 O28 147.40(14) . . ?
O33 Mo8 O29 84.59(13) . . ?
O33 Mo8 O27 77.65(13) . . ?
O35 Mo8 Mo6 86.08(13) . . ?
O35 Mo8 O28 97.12(15) . . ?
O35 Mo8 O29 165.19(15) . . ?
O35 Mo8 O27 97.22(16) . . ?
O35 Mo8 O33 101.83(16) . . ?
O32 Mo8 Mo6 136.27(12) . . ?
O32 Mo8 O28 100.20(15) . . ?
O32 Mo8 O29 86.64(15) . . ?
O32 Mo8 O27 157.51(15) . . ?
O32 Mo8 O33 100.15(16) . . ?
O32 Mo8 O35 105.09(19) . . ?
O26 Mo10 O30 76.67(13) . . ?
O26 Mo10 O27 73.25(12) . . ?
O30 Mo10 O27 68.74(11) . . ?
O33 Mo10 O26 142.58(14) . . ?
O33 Mo10 O30 78.31(13) . . ?
O33 Mo10 O27 71.95(12) . . ?
O34 Mo10 O26 97.71(16) . . ?
O34 Mo10 O30 163.61(15) . . ?
O34 Mo10 O27 94.94(14) . . ?
O34 Mo10 O33 98.53(17) . . ?
O34 Mo10 O36 105.37(17) . . ?
O36 Mo10 O26 105.48(15) . . ?
O36 Mo10 O30 91.00(14) . . ?
O36 Mo10 O27 159.58(14) . . ?
O36 Mo10 O33 102.31(16) . . ?
O38 Mo11 N7 71.93(13) . . ?
O37 Mo11 O38 148.53(15) . . ?
O37 Mo11 N7 80.77(14) . . ?
O40 Mo11 O38 95.42(16) . . ?
O40 Mo11 O37 101.57(16) . . ?
O40 Mo11 N7 151.50(16) . . ?
O39 Mo11 O38 98.64(18) . . ?
O39 Mo11 O37 101.41(19) . . ?
O39 Mo11 O40 106.95(19) . . ?
O39 Mo11 N7 100.28(16) . . ?
O2 Mo1 O6 79.52(14) . . ?
O2 Mo1 N1 71.68(16) . . ?
O1 Mo1 O2 150.16(17) . . ?
O1 Mo1 O6 80.30(16) . . ?
O1 Mo1 N1 81.17(17) . . ?
O4 Mo1 O2 96.22(19) . . ?
O4 Mo1 O6 81.43(17) . . ?
O4 Mo1 O1 102.3(2) . . ?
O4 Mo1 N1 151.76(19) . . ?
N1 Mo1 O6 71.44(14) . . ?
O3 Mo1 O2 97.2(2) . . ?
O3 Mo1 O6 172.72(17) . . ?
O3 Mo1 O1 100.1(2) . . ?
O3 Mo1 O4 105.5(2) . . ?
O3 Mo1 N1 101.4(2) . . ?
Mo6 O21 Mo7 109.04(15) . . ?
Mo6 O21 Mo4 111.59(14) . . ?
Mo7 O21 Mo4 103.42(13) . . ?
Mo6 O28 Mo5 109.30(13) . . ?
Mo6 O28 Mo8 106.92(14) . . ?
Mo8 O28 Mo5 103.91(13) . . ?
Mo9 O25 Mo7 110.47(14) . . ?
Mo9 O25 Mo4 109.61(15) . . ?
Mo4 O25 Mo7 103.48(14) . . ?
Mo3 O15 Mo5 116.35(16) . . ?
Mo6 O20 Mo3 90.65(10) . . ?
Mo9 O20 Mo6 103.58(12) . . ?
Mo9 O20 Mo3 165.75(15) . . ?
Mo9 O20 Mo5 91.09(11) . . ?
Mo9 O20 Mo4 91.57(11) . . ?
Mo5 O20 Mo6 99.08(11) . . ?
Mo5 O20 Mo3 87.34(10) . . ?
Mo5 O20 Mo4 163.56(15) . . ?
Mo4 O20 Mo6 96.06(11) . . ?
Mo4 O20 Mo3 86.11(10) . . ?
C22 O8 Mo2 119.6(3) . . ?
Mo4 O14 Mo3 118.14(17) . . ?
Mo9 O29 Mo5 108.22(15) . . ?
Mo9 O29 Mo8 109.62(14) . . ?
Mo5 O29 Mo8 105.07(13) . . ?
C36 O38 Mo11 118.8(3) . . ?
Mo6 O13 Mo3 118.21(15) . . ?
Mo7 O26 Mo10 118.03(16) . . ?
Mo9 O30 Mo10 118.83(16) . . ?
Mo6 O27 Mo9 106.08(12) . . ?
Mo6 O27 Mo7 92.02(11) . . ?
Mo6 O27 Mo8 92.77(11) . . ?
Mo6 O27 Mo10 162.88(15) . . ?
Mo9 O27 Mo10 90.96(10) . . ?
Mo7 O27 Mo9 96.32(11) . . ?
Mo7 O27 Mo10 84.30(10) . . ?
Mo8 O27 Mo9 99.12(11) . . ?
Mo8 O27 Mo7 161.87(15) . . ?
Mo8 O27 Mo10 86.00(10) . . ?
Mo3 O11 Mo2 133.38(18) . . ?
Mo8 O33 Mo10 119.78(18) . . ?
C16 O7 Mo2 132.3(3) . . ?
C30 O37 Mo11 132.0(3) . . ?
C8 O2 Mo1 119.5(3) . . ?
Mo2 O6 Mo1 165.6(2) . . ?
N8 N7 Mo11 116.3(3) . . ?
C35 N7 Mo11 127.8(3) . . ?
C35 N7 N8 115.9(4) . . ?
C32 O41 C42 117.0(4) . . ?
N5 N4 Mo2 116.4(3) . . ?
C21 N4 Mo2 127.2(3) . . ?
C21 N4 N5 116.4(4) . . ?
C38 N9 H9 118.4 . . ?
C38 N9 C39 123.1(5) . . ?
C39 N9 H9 118.4 . . ?
C36 N8 N7 107.9(4) . . ?
C2 O1 Mo1 138.6(4) . . ?
C22 N5 N4 108.3(4) . . ?
C24 N6 H6 118.6 . . ?
C24 N6 C25 122.7(5) . . ?
C25 N6 H6 118.6 . . ?
C18 O10 C28 117.5(5) . . ?
N1 N2 H2 125.2 . . ?
C8 N2 H2 125.2 . . ?
C8 N2 N1 109.6(4) . . ?
C11 N3 H3 118.2 . . ?
C11 N3 C10 123.5(5) . . ?
C10 N3 H3 118.2 . . ?
O38 C36 C37 115.7(4) . . ?
N8 C36 O38 124.7(4) . . ?
N8 C36 C37 119.6(4) . . ?
H42D O42 H42E 104.3 . . ?
N9 C38 H38 120.1 . . ?
N9 C38 C37 119.8(5) . . ?
C37 C38 H38 120.1 . . ?
N2 N1 Mo1 115.4(3) . . ?
C7 N1 Mo1 129.3(4) . . ?
C7 N1 N2 115.2(4) . . ?
C34 C29 C35 120.0(4) . . ?
C30 C29 C35 121.9(4) . . ?
C30 C29 C34 118.1(4) . . ?
O8 C22 C23 116.4(4) . . ?
N5 C22 O8 123.4(4) . . ?
N5 C22 C23 120.2(4) . . ?
C23 C27 H27 120.3 . . ?
C26 C27 H27 120.3 . . ?
C26 C27 C23 119.4(5) . . ?
C27 C23 C22 120.3(4) . . ?
C27 C23 C24 119.0(4) . . ?
C24 C23 C22 120.7(4) . . ?
N7 C35 C29 123.8(4) . . ?
N7 C35 H35 118.1 . . ?
C29 C35 H35 118.1 . . ?
O2 C8 C9 118.4(5) . . ?
N2 C8 O2 123.7(5) . . ?
N2 C8 C9 118.0(4) . . ?
C38 C37 C36 119.5(4) . . ?
C38 C37 C41 118.3(5) . . ?
C41 C37 C36 122.2(4) . . ?
N6 C24 C23 119.6(5) . . ?
N6 C24 H24 120.2 . . ?
C23 C24 H24 120.2 . . ?
C27 C26 H26 120.2 . . ?
C27 C26 C25 119.7(5) . . ?
C25 C26 H26 120.2 . . ?
O41 C32 C33 115.0(4) . . ?
O41 C32 C31 124.1(5) . . ?
C31 C32 C33 120.8(5) . . ?
C29 C34 H34 119.2 . . ?
C33 C34 C29 121.5(5) . . ?
C33 C34 H34 119.2 . . ?
N9 C39 H39 120.2 . . ?
N9 C39 C40 119.6(5) . . ?
C40 C39 H39 120.2 . . ?
N4 C21 H21 118.2 . . ?
N4 C21 C15 123.6(5) . . ?
C15 C21 H21 118.2 . . ?
C9 C13 H13 119.8 . . ?
C12 C13 H13 119.8 . . ?
C12 C13 C9 120.4(5) . . ?
C32 C33 H33 120.4 . . ?
C34 C33 C32 119.2(4) . . ?
C34 C33 H33 120.4 . . ?
N3 C11 H11 120.6 . . ?
N3 C11 C12 118.8(5) . . ?
C12 C11 H11 120.6 . . ?
O37 C30 C29 122.2(4) . . ?
O37 C30 C31 116.4(4) . . ?
C31 C30 C29 121.3(4) . . ?
N3 C10 H10 120.0 . . ?
N3 C10 C9 120.0(5) . . ?
C9 C10 H10 120.0 . . ?
C16 C15 C21 122.8(4) . . ?
C20 C15 C21 118.7(5) . . ?
C20 C15 C16 118.3(5) . . ?
C32 C31 C30 118.9(5) . . ?
C32 C31 H31 120.5 . . ?
C30 C31 H31 120.5 . . ?
C13 C9 C8 121.9(5) . . ?
C10 C9 C8 120.6(5) . . ?
C10 C9 C13 117.4(5) . . ?
C16 C17 H17 120.5 . . ?
C16 C17 C18 118.9(5) . . ?
C18 C17 H17 120.5 . . ?
N6 C25 C26 119.5(5) . . ?
N6 C25 H25 120.2 . . ?
C26 C25 H25 120.2 . . ?
C13 C12 H12 120.1 . . ?
C11 C12 C13 119.8(5) . . ?
C11 C12 H12 120.1 . . ?
O7 C16 C15 121.5(4) . . ?
O7 C16 C17 117.6(5) . . ?
C17 C16 C15 120.7(5) . . ?
C37 C41 H41 120.3 . . ?
C40 C41 C37 119.5(5) . . ?
C40 C41 H41 120.3 . . ?
C39 C40 C41 119.6(5) . . ?
C39 C40 H40 120.2 . . ?
C41 C40 H40 120.2 . . ?
O10 C18 C17 125.0(6) . . ?
O10 C18 C19 114.2(5) . . ?
C19 C18 C17 120.8(5) . . ?
C18 C19 H19 120.2 . . ?
C20 C19 C18 119.7(5) . . ?
C20 C19 H19 120.2 . . ?
N1 C7 H7 118.3 . . ?
N1 C7 C1 123.3(5) . . ?
C1 C7 H7 118.3 . . ?
C15 C20 H20 119.2 . . ?
C19 C20 C15 121.5(5) . . ?
C19 C20 H20 119.2 . . ?
C7 C1 C6 118.9(6) . . ?
C2 C1 C7 124.5(6) . . ?
C2 C1 C6 116.5(6) . . ?
O1 C2 C1 121.9(5) . . ?
O1 C2 C3 115.8(6) . . ?
C3 C2 C1 122.3(7) . . ?
C1 C6 H6A 119.2 . . ?
C5 C6 C1 121.7(7) . . ?
C5 C6 H6A 119.2 . . ?
O41 C42 H42A 109.5 . . ?
O41 C42 H42B 109.5 . . ?
O41 C42 H42C 109.5 . . ?
H42A C42 H42B 109.5 . . ?
H42A C42 H42C 109.5 . . ?
H42B C42 H42C 109.5 . . ?
C6 C5 H5 120.2 . . ?
C4 C5 C6 119.6(7) . . ?
C4 C5 H5 120.2 . . ?
C2 C3 H3A 120.5 . . ?
C2 C3 C4 119.1(7) . . ?
C4 C3 H3A 120.5 . . ?
O10 C28 H28A 109.5 . . ?
O10 C28 H28B 109.5 . . ?
O10 C28 H28C 109.5 . . ?
H28A C28 H28B 109.5 . . ?
H28A C28 H28C 109.5 . . ?
H28B C28 H28C 109.5 . . ?
C5 C4 C3 120.8(7) . . ?
C5 C4 O5B 98.1(9) . . ?
C5 C4 O5A 132.1(8) . . ?
C3 C4 O5B 139.9(10) . . ?
O5A C4 C3 106.8(8) . . ?
H14A C14A H14B 109.5 . . ?
H14A C14A H14C 109.5 . . ?
H14B C14A H14C 109.5 . . ?
O5B C14A H14A 109.5 . . ?
O5B C14A H14B 109.5 . . ?
O5B C14A H14C 109.5 . . ?
C4 O5B C14A 104.2(14) . . ?
H14D C14B H14E 109.5 . . ?
H14D C14B H14F 109.5 . . ?
H14E C14B H14F 109.5 . . ?
O5A C14B H14D 109.5 . . ?
O5A C14B H14E 109.5 . . ?
O5A C14B H14F 109.5 . . ?
C4 O5A C14B 111.1(9) . . ?
N10A C44A C43 177.4(11) . . ?
N10B C44B C43 175(3) . . ?
N11B C46B C45B 167(3) . . ?
C46B C45B H45A 109.5 . . ?
C46B C45B H45B 109.5 . . ?
C46B C45B H45C 109.5 . . ?
H45A C45B H45B 109.5 . . ?
H45A C45B H45C 109.5 . . ?
H45B C45B H45C 109.5 . . ?
H45D C45A H45E 109.5 . . ?
H45D C45A H45F 109.5 . . ?
H45E C45A H45F 109.5 . . ?
C46A C45A H45D 109.5 . . ?
C46A C45A H45E 109.5 . . ?
C46A C45A H45F 109.5 . . ?
N11A C46A C45A 166(4) . . ?

loop_
_geom_bond_atom_site_label_1
_geom_bond_atom_site_label_2
_geom_bond_distance
_geom_bond_site_symmetry_2
_geom_bond_publ_flag
Mo6 Mo7 3.2178(5) . ?
Mo6 Mo8 3.2050(5) . ?
Mo6 O21 1.945(3) . ?
Mo6 O28 1.973(3) . ?
Mo6 O20 2.393(3) . ?
Mo6 O13 1.753(3) . ?
Mo6 O27 2.127(3) . ?
Mo6 O22 1.691(3) . ?
Mo9 Mo5 3.1774(5) . ?
Mo9 O25 1.957(3) . ?
Mo9 O20 2.174(3) . ?
Mo9 O29 1.949(3) . ?
Mo9 O30 1.743(3) . ?
Mo9 O27 2.363(3) . ?
Mo9 O31 1.694(3) . ?
Mo3 O15 1.907(3) . ?
Mo3 O20 2.442(3) . ?
Mo3 O14 1.911(3) . ?
Mo3 O13 2.243(3) . ?
Mo3 O11 1.732(3) . ?
Mo3 O12 1.711(3) . ?
Mo5 O28 2.374(3) . ?
Mo5 O15 1.930(3) . ?
Mo5 O20 2.276(3) . ?
Mo5 O29 1.973(3) . ?
Mo5 O18 1.699(3) . ?
Mo5 O19 1.708(3) . ?
Mo7 O21 2.006(3) . ?
Mo7 O25 2.302(3) . ?
Mo7 O26 1.885(3) . ?
Mo7 O27 2.340(3) . ?
Mo7 O23 1.710(3) . ?
Mo7 O24 1.708(3) . ?
Mo4 O21 2.298(3) . ?
Mo4 O25 1.999(3) . ?
Mo4 O20 2.334(3) . ?
Mo4 O14 1.891(3) . ?
Mo4 O16 1.700(4) . ?
Mo4 O17 1.716(4) . ?
Mo2 O8 1.999(3) . ?
Mo2 O11 2.380(3) . ?
Mo2 O7 1.919(3) . ?
Mo2 O9 1.704(4) . ?
Mo2 O6 1.709(3) . ?
Mo2 N4 2.222(4) . ?
Mo8 O28 2.016(3) . ?
Mo8 O29 2.381(3) . ?
Mo8 O27 2.297(3) . ?
Mo8 O33 1.892(3) . ?
Mo8 O35 1.702(4) . ?
Mo8 O32 1.701(4) . ?
Mo10 O26 1.920(3) . ?
Mo10 O30 2.288(3) . ?
Mo10 O27 2.517(3) . ?
Mo10 O33 1.907(3) . ?
Mo10 O34 1.703(4) . ?
Mo10 O36 1.712(3) . ?
Mo11 O38 2.013(3) . ?
Mo11 O37 1.920(4) . ?
Mo11 O40 1.702(3) . ?
Mo11 N7 2.215(4) . ?
Mo11 O39 1.682(4) . ?
Mo1 O2 2.023(4) . ?
Mo1 O6 2.401(3) . ?
Mo1 O1 1.911(5) . ?
Mo1 O4 1.693(4) . ?
Mo1 N1 2.237(4) . ?
Mo1 O3 1.688(4) . ?
O8 C22 1.325(5) . ?
O38 C36 1.315(6) . ?
O7 C16 1.362(6) . ?
O37 C30 1.346(6) . ?
O2 C8 1.313(6) . ?
N7 N8 1.405(5) . ?
N7 C35 1.288(6) . ?
O41 C32 1.354(6) . ?
O41 C42 1.436(7) . ?
N4 N5 1.394(5) . ?
N4 C21 1.286(6) . ?
N9 H9 0.8800 . ?
N9 C38 1.329(6) . ?
N9 C39 1.329(7) . ?
N8 C36 1.296(6) . ?
O1 C2 1.353(8) . ?
N5 C22 1.296(6) . ?
N6 H6 0.8800 . ?
N6 C24 1.332(7) . ?
N6 C25 1.344(8) . ?
O10 C18 1.348(7) . ?
O10 C28 1.396(9) . ?
N2 H2 0.8800 . ?
N2 N1 1.397(6) . ?
N2 C8 1.294(7) . ?
N3 H3 0.8800 . ?
N3 C11 1.328(7) . ?
N3 C10 1.348(7) . ?
C36 C37 1.470(6) . ?
O42 H42D 0.8705 . ?
O42 H42E 0.8711 . ?
C38 H38 0.9500 . ?
C38 C37 1.387(7) . ?
N1 C7 1.294(7) . ?
C29 C35 1.435(6) . ?
C29 C34 1.404(6) . ?
C29 C30 1.400(7) . ?
C22 C23 1.469(6) . ?
C27 H27 0.9500 . ?
C27 C23 1.391(7) . ?
C27 C26 1.382(7) . ?
C23 C24 1.396(7) . ?
C35 H35 0.9500 . ?
C8 C9 1.473(7) . ?
C37 C41 1.391(7) . ?
C24 H24 0.9500 . ?
C26 H26 0.9500 . ?
C26 C25 1.383(8) . ?
C32 C33 1.401(7) . ?
C32 C31 1.391(7) . ?
C34 H34 0.9500 . ?
C34 C33 1.380(7) . ?
C39 H39 0.9500 . ?
C39 C40 1.367(8) . ?
C21 H21 0.9500 . ?
C21 C15 1.428(7) . ?
C13 H13 0.9500 . ?
C13 C9 1.402(7) . ?
C13 C12 1.380(8) . ?
C33 H33 0.9500 . ?
C11 H11 0.9500 . ?
C11 C12 1.373(8) . ?
C30 C31 1.396(7) . ?
C10 H10 0.9500 . ?
C10 C9 1.379(7) . ?
C15 C16 1.408(7) . ?
C15 C20 1.407(7) . ?
C31 H31 0.9500 . ?
C17 H17 0.9500 . ?
C17 C16 1.386(7) . ?
C17 C18 1.411(8) . ?
C25 H25 0.9500 . ?
C12 H12 0.9500 . ?
C41 H41 0.9500 . ?
C41 C40 1.388(7) . ?
C40 H40 0.9500 . ?
C18 C19 1.386(9) . ?
C19 H19 0.9500 . ?
C19 C20 1.367(8) . ?
C7 H7 0.9500 . ?
C7 C1 1.414(8) . ?
C20 H20 0.9500 . ?
C1 C2 1.394(9) . ?
C1 C6 1.421(9) . ?
C2 C3 1.384(9) . ?
C6 H6A 0.9500 . ?
C6 C5 1.380(9) . ?
C42 H42A 0.9800 . ?
C42 H42B 0.9800 . ?
C42 H42C 0.9800 . ?
C5 H5 0.9500 . ?
C5 C4 1.377(12) . ?
C3 H3A 0.9500 . ?
C3 C4 1.390(12) . ?
C28 H28A 0.9800 . ?
C28 H28B 0.9800 . ?
C28 H28C 0.9800 . ?
C4 O5B 1.466(15) . ?
C4 O5A 1.378(11) . ?
C14A H14A 0.9800 . ?
C14A H14B 0.9800 . ?
C14A H14C 0.9800 . ?
C14A O5B 1.49(3) . ?
C14B H14D 0.9800 . ?
C14B H14E 0.9800 . ?
C14B H14F 0.9800 . ?
C14B O5A 1.422(14) . ?
N10A C44A 1.144(7) . ?
C44A C43 1.472(7) . ?
C43 C44B 1.487(16) . ?
C44B N10B 1.161(17) . ?
N11B C46B 1.144(8) . ?
C46B C45B 1.451(9) . ?
C45B H45A 0.9800 . ?
C45B H45B 0.9800 . ?
C45B H45C 0.9800 . ?
C45A H45D 0.9800 . ?
C45A H45E 0.9800 . ?
C45A H45F 0.9800 . ?
C45A C46A 1.46(2) . ?
C46A N11A 1.110(19) . ?

loop_
_geom_torsion_atom_site_label_1
_geom_torsion_atom_site_label_2
_geom_torsion_atom_site_label_3
_geom_torsion_atom_site_label_4
_geom_torsion
_geom_torsion_site_symmetry_1
_geom_torsion_site_symmetry_2
_geom_torsion_site_symmetry_3
_geom_torsion_site_symmetry_4
_geom_torsion_publ_flag
Mo6 Mo7 O26 Mo10 22.5(2) . . . . ?
Mo6 Mo8 O33 Mo10 -17.7(2) . . . . ?
Mo5 Mo9 O30 Mo10 78.1(2) . . . . ?
Mo7 Mo6 O13 Mo3 -73.7(2) . . . . ?
Mo2 O8 C22 N5 9.9(6) . . . . ?
Mo2 O8 C22 C23 -170.0(3) . . . . ?
Mo2 O7 C16 C15 32.6(7) . . . . ?
Mo2 O7 C16 C17 -150.8(4) . . . . ?
Mo2 N4 N5 C22 -3.8(5) . . . . ?
Mo2 N4 C21 C15 -7.7(7) . . . . ?
Mo8 Mo6 O13 Mo3 76.99(19) . . . . ?
Mo11 O38 C36 N8 -6.1(6) . . . . ?
Mo11 O38 C36 C37 174.7(3) . . . . ?
Mo11 O37 C30 C29 -37.5(7) . . . . ?
Mo11 O37 C30 C31 144.9(4) . . . . ?
Mo11 N7 N8 C36 3.9(5) . . . . ?
Mo11 N7 C35 C29 1.8(7) . . . . ?
Mo1 O2 C8 N2 -5.9(7) . . . . ?
Mo1 O2 C8 C9 174.8(3) . . . . ?
Mo1 O1 C2 C1 11.7(9) . . . . ?
Mo1 O1 C2 C3 -170.2(5) . . . . ?
Mo1 N1 C7 C1 -2.1(8) . . . . ?
O21 Mo6 O13 Mo3 -74.83(18) . . . . ?
O21 Mo7 O26 Mo10 54.2(3) . . . . ?
O21 Mo4 O14 Mo3 93.38(19) . . . . ?
O28 Mo6 O13 Mo3 77.18(18) . . . . ?
O28 Mo8 O33 Mo10 -49.9(4) . . . . ?
O25 Mo9 O30 Mo10 -74.40(19) . . . . ?
O25 Mo7 O26 Mo10 96.41(18) . . . . ?
O25 Mo4 O14 Mo3 50.5(3) . . . . ?
O15 Mo3 O11 Mo2 172.1(2) . . . . ?
O20 Mo6 O13 Mo3 1.02(15) . . . . ?
O20 Mo9 O30 Mo10 4.2(5) . . . . ?
O20 Mo3 O11 Mo2 -106.1(4) . . . . ?
O20 Mo4 O14 Mo3 20.09(17) . . . . ?
O8 Mo2 O6 Mo1 -44.5(8) . . . . ?
O8 C22 C23 C27 -11.1(7) . . . . ?
O8 C22 C23 C24 167.0(4) . . . . ?
O14 Mo3 O11 Mo2 -31.3(3) . . . . ?
O29 Mo9 O30 Mo10 78.14(19) . . . . ?
O29 Mo8 O33 Mo10 -92.1(2) . . . . ?
O38 C36 C37 C38 3.4(7) . . . . ?
O38 C36 C37 C41 -175.3(5) . . . . ?
O13 Mo3 O11 Mo2 -109.5(2) . . . . ?
O27 Mo6 O13 Mo3 3.6(4) . . . . ?
O27 Mo9 O30 Mo10 1.98(16) . . . . ?
O27 Mo7 O26 Mo10 23.40(17) . . . . ?
O27 Mo8 O33 Mo10 -20.56(18) . . . . ?
O16 Mo4 O14 Mo3 -179.00(19) . . . . ?
O23 Mo7 O26 Mo10 -66.5(2) . . . . ?
O22 Mo6 O13 Mo3 -179.14(17) . . . . ?
O7 Mo2 O6 Mo1 162.5(8) . . . . ?
O9 Mo2 O6 Mo1 55.0(8) . . . . ?
O12 Mo3 O11 Mo2 69.0(3) . . . . ?
O35 Mo8 O33 Mo10 74.3(2) . . . . ?
O31 Mo9 O30 Mo10 -178.39(17) . . . . ?
O17 Mo4 O14 Mo3 -70.9(2) . . . . ?
O37 C30 C31 C32 178.9(5) . . . . ?
O2 C8 C9 C13 -176.9(5) . . . . ?
O2 C8 C9 C10 -0.7(7) . . . . ?
O32 Mo8 O33 Mo10 -177.7(2) . . . . ?
O24 Mo7 O26 Mo10 -174.74(18) . . . . ?
N7 N8 C36 O38 1.0(6) . . . . ?
N7 N8 C36 C37 -179.8(4) . . . . ?
O41 C32 C33 C34 -177.0(5) . . . . ?
O41 C32 C31 C30 176.1(5) . . . . ?
N4 Mo2 O6 Mo1 -116.3(8) . . . . ?
N4 N5 C22 O8 -3.3(6) . . . . ?
N4 N5 C22 C23 176.6(4) . . . . ?
N4 C21 C15 C16 -13.0(8) . . . . ?
N4 C21 C15 C20 172.5(5) . . . . ?
N9 C38 C37 C36 179.8(4) . . . . ?
N9 C38 C37 C41 -1.5(7) . . . . ?
N9 C39 C40 C41 -0.2(9) . . . . ?
N8 N7 C35 C29 -177.5(4) . . . . ?
N8 C36 C37 C38 -175.9(4) . . . . ?
N8 C36 C37 C41 5.5(7) . . . . ?
O1 C2 C3 C4 -177.0(6) . . . . ?
N5 N4 C21 C15 175.9(4) . . . . ?
N5 C22 C23 C27 168.9(4) . . . . ?
N5 C22 C23 C24 -12.9(7) . . . . ?
O10 C18 C19 C20 -178.1(5) . . . . ?
N2 N1 C7 C1 175.8(5) . . . . ?
N2 C8 C9 C13 3.7(8) . . . . ?
N2 C8 C9 C10 179.9(5) . . . . ?
N3 C11 C12 C13 0.4(9) . . . . ?
N3 C10 C9 C8 -177.2(5) . . . . ?
N3 C10 C9 C13 -0.8(8) . . . . ?
C36 C37 C41 C40 178.6(5) . . . . ?
C38 N9 C39 C40 -1.5(9) . . . . ?
C38 C37 C41 C40 -0.1(8) . . . . ?
N1 N2 C8 O2 2.9(7) . . . . ?
N1 N2 C8 C9 -177.8(4) . . . . ?
N1 C7 C1 C2 -3.8(9) . . . . ?
N1 C7 C1 C6 178.9(5) . . . . ?
C29 C34 C33 C32 0.7(8) . . . . ?
C29 C30 C31 C32 1.3(8) . . . . ?
C22 C23 C24 N6 -178.6(4) . . . . ?
C27 C23 C24 N6 -0.5(7) . . . . ?
C27 C26 C25 N6 -0.3(8) . . . . ?
C23 C27 C26 C25 -0.8(8) . . . . ?
C35 N7 N8 C36 -176.7(4) . . . . ?
C35 C29 C34 C33 179.4(5) . . . . ?
C35 C29 C30 O37 2.1(7) . . . . ?
C35 C29 C30 C31 179.6(5) . . . . ?
C8 N2 N1 Mo1 1.1(5) . . . . ?
C8 N2 N1 C7 -177.1(5) . . . . ?
C37 C41 C40 C39 1.0(9) . . . . ?
C24 N6 C25 C26 1.1(8) . . . . ?
C26 C27 C23 C22 179.3(4) . . . . ?
C26 C27 C23 C24 1.2(7) . . . . ?
C34 C29 C35 N7 -169.7(5) . . . . ?
C34 C29 C30 O37 -175.3(4) . . . . ?
C34 C29 C30 C31 2.2(7) . . . . ?
C39 N9 C38 C37 2.4(8) . . . . ?
C21 N4 N5 C22 173.0(4) . . . . ?
C21 C15 C16 O7 3.5(7) . . . . ?
C21 C15 C16 C17 -173.0(5) . . . . ?
C21 C15 C20 C19 175.1(5) . . . . ?
C33 C32 C31 C30 -3.9(8) . . . . ?
C11 N3 C10 C9 -0.5(9) . . . . ?
C30 C29 C35 N7 13.0(7) . . . . ?
C30 C29 C34 C33 -3.1(7) . . . . ?
C10 N3 C11 C12 0.7(9) . . . . ?
C31 C32 C33 C34 2.9(8) . . . . ?
C9 C13 C12 C11 -1.7(9) . . . . ?
C17 C18 C19 C20 0.4(9) . . . . ?
C25 N6 C24 C23 -0.7(8) . . . . ?
C12 C13 C9 C8 178.2(5) . . . . ?
C12 C13 C9 C10 1.9(8) . . . . ?
C16 C15 C20 C19 0.4(8) . . . . ?
C16 C17 C18 O10 179.8(5) . . . . ?
C16 C17 C18 C19 1.5(8) . . . . ?
C18 C17 C16 O7 -179.1(5) . . . . ?
C18 C17 C16 C15 -2.5(8) . . . . ?
C18 C19 C20 C15 -1.3(9) . . . . ?
C7 C1 C2 O1 0.3(9) . . . . ?
C7 C1 C2 C3 -177.6(6) . . . . ?
C7 C1 C6 C5 176.8(6) . . . . ?
C20 C15 C16 O7 178.1(4) . . . . ?
C20 C15 C16 C17 1.6(7) . . . . ?
C1 C2 C3 C4 1.1(10) . . . . ?
C1 C6 C5 C4 0.9(10) . . . . ?
C2 C1 C6 C5 -0.7(9) . . . . ?
C2 C3 C4 C5 -0.9(11) . . . . ?
C2 C3 C4 O5B -165.4(12) . . . . ?
C2 C3 C4 O5A 173.1(7) . . . . ?
C6 C1 C2 O1 177.7(5) . . . . ?
C6 C1 C2 C3 -0.3(9) . . . . ?
C6 C5 C4 C3 0.0(11) . . . . ?
C6 C5 C4 O5B 169.9(8) . . . . ?
C6 C5 C4 O5A -172.3(9) . . . . ?
C42 O41 C32 C33 171.7(5) . . . . ?
C42 O41 C32 C31 -8.3(8) . . . . ?
C5 C4 O5B C14A 174.3(14) . . . . ?
C5 C4 O5A C14B 0.7(15) . . . . ?
C3 C4 O5B C14A -19(2) . . . . ?
C3 C4 O5A C14B -172.3(10) . . . . ?
C28 O10 C18 C17 -9.7(9) . . . . ?
C28 O10 C18 C19 168.8(6) . . . . ?
